data_2203080
loop_
_publ_author_name
'Ferguson, George'
'O'Leary, Brian J.'
'Spalding, Trevor R.'

_publ_section_title
;
 Bis(triphenylsilyl)phenylarsenite, PhAs(OSiPh~3~)~2~
;
_journal_issue 1
_journal_name_full 'Acta Crystallographica Section E'
_journal_page_first m118
_journal_page_last m120
_journal_paper_doi 10.1107/S1600536803028447
_journal_volume 60
_journal_year 2004
_chemical_formula_iupac '[As (C6 H5) (C18 H15 O Si)2]'
_chemical_formula_moiety 'C42 H35 As O2 Si2'
_chemical_formula_sum 'C42 H35 As O2 Si2'
_chemical_formula_weight 702.80
_chemical_name_systematic ?
_space_group_IT_number 14
_symmetry_cell_setting monoclinic
_symmetry_space_group_name_Hall '-P 2yn'
_symmetry_space_group_name_H-M 'P 1 21/n 1'
_atom_sites_solution_hydrogens geom
_atom_sites_solution_primary direct
_atom_sites_solution_secondary difmap
_cell_angle_alpha 90.00
_cell_angle_beta 91.124(13)
_cell_angle_gamma 90.00
_cell_formula_units_Z 4
_cell_length_a 9.8563(14)
_cell_length_b 11.3662(15)
_cell_length_c 32.868(3)
_cell_measurement_reflns_used 25
_cell_measurement_temperature 294.0(10)
_cell_measurement_theta_max 17.6
_cell_measurement_theta_min 8.1
_cell_volume 3681.5(8)
_computing_cell_refinement 'SET4 and CELDIM (Enraf-Nonius, 1992)'
_computing_data_collection 'CAD-4-PC Software (Enraf-Nonius, 1992)'
_computing_data_reduction 'DATRD2 in NRCVAX94 (Gabe et al., 1989)'
_computing_molecular_graphics 'PLATON (Spek, 2003)'
_computing_publication_material SHELXL97
_computing_structure_refinement 'SHELXL97 (Sheldrick, 1993) and WinGX (Farrugia, 1997)'
_computing_structure_solution 'SOLVER in NRCVAX94'
_diffrn_ambient_temperature 294.0(10)
_diffrn_measured_fraction_theta_full 0.999
_diffrn_measured_fraction_theta_max 0.999
_diffrn_measurement_device 'Enraf-Nonius CAD-4'
_diffrn_measurement_method \q/2\q
_diffrn_radiation_monochromator graphite
_diffrn_radiation_source 'X-ray tube'
_diffrn_radiation_type 'Mo K\a'
_diffrn_radiation_wavelength 0.71073
_diffrn_reflns_av_R_equivalents 0.016
_diffrn_reflns_av_sigmaI/netI 0.2197
_diffrn_reflns_limit_h_max 12
_diffrn_reflns_limit_h_min -12
_diffrn_reflns_limit_k_max 14
_diffrn_reflns_limit_k_min 0
_diffrn_reflns_limit_l_max 41
_diffrn_reflns_limit_l_min 0
_diffrn_reflns_number 8126
_diffrn_reflns_theta_full 26.88
_diffrn_reflns_theta_max 27
_diffrn_reflns_theta_min 2
_diffrn_standards_decay_% 2.3
_diffrn_standards_interval_time 120
_diffrn_standards_number 3
_exptl_absorpt_coefficient_mu 1.022
_exptl_absorpt_correction_T_max 0.7499
_exptl_absorpt_correction_T_min 0.6396
_exptl_absorpt_correction_type psi-scan
_exptl_absorpt_process_details '(North et al., 1968)'
_exptl_crystal_colour colourless
_exptl_crystal_density_diffrn 1.268
_exptl_crystal_description block
_exptl_crystal_F_000 1456
_exptl_crystal_size_max 0.35
_exptl_crystal_size_mid 0.35
_exptl_crystal_size_min 0.28
_refine_diff_density_max 0.605
_refine_diff_density_min -0.668
_refine_ls_extinction_method none
_refine_ls_goodness_of_fit_ref 0.878
_refine_ls_hydrogen_treatment constr
_refine_ls_matrix_type full
_refine_ls_number_parameters 545
_refine_ls_number_reflns 7995
_refine_ls_number_restraints 772
_refine_ls_restrained_S_all 0.851
_refine_ls_R_factor_all 0.2156
_refine_ls_R_factor_gt 0.0604
_refine_ls_shift/su_max 0.001
_refine_ls_shift/su_mean 0.000
_refine_ls_structure_factor_coef Fsqd
_refine_ls_weighting_details 'w = 1/[\s^2^(Fo^2^)+(0.0874P)^2^] where P = (Fo^2^+2Fc^2^)/3'
_refine_ls_weighting_scheme calc
_refine_ls_wR_factor_gt 0.1493
_refine_ls_wR_factor_ref 0.1852
_reflns_number_gt 2602
_reflns_number_total 7995
_reflns_threshold_expression I>2\s(I)
_cod_data_source_file lh6153.cif
_cod_data_source_block I
_cod_original_cell_volume 3681.4(8)
_cod_original_sg_symbol_H-M 'P 21/n'
_cod_database_code 2203080
_cod_database_fobs_code 2203080

loop_
_symmetry_equiv_pos_as_xyz
'x, y, z'
'-x+1/2, y+1/2, -z+1/2'
'-x, -y, -z'
'x-1/2, -y-1/2, z-1/2'

loop_
_atom_site_label
_atom_site_fract_x
_atom_site_fract_y
_atom_site_fract_z
_atom_site_U_iso_or_equiv
_atom_site_adp_type
_atom_site_calc_flag
_atom_site_refinement_flags
_atom_site_occupancy
_atom_site_disorder_assembly
_atom_site_disorder_group
_atom_site_type_symbol
As1 0.63324(6) 0.54077(5) 0.164701(19) 0.0538(2) Uani d . 1 . . As
Si1 0.41317(16) 0.34333(14) 0.15481(5) 0.0537(4) Uani d D 1 . . Si
Si2 0.60224(18) 0.74158(15) 0.09912(5) 0.0602(5) Uani d D 1 . . Si
O1 0.4874(4) 0.4580(3) 0.17543(11) 0.0621(10) Uani d . 1 A . O
O2 0.5524(4) 0.6300(3) 0.12662(11) 0.0644(11) Uani d . 1 B . O
C11 0.6164(5) 0.6446(5) 0.21088(16) 0.0445(13) Uani d . 1 . . C
C12 0.4918(6) 0.6732(5) 0.22784(18) 0.0571(16) Uani d . 1 . . C
H12 0.4121 0.6406 0.2172 0.069 Uiso calc R 1 . . H
C13 0.4869(6) 0.7492(6) 0.26006(19) 0.0676(18) Uani d . 1 . . C
H13 0.4032 0.7686 0.2708 0.081 Uiso calc R 1 . . H
C14 0.6031(7) 0.7976(6) 0.27700(19) 0.0706(19) Uani d . 1 . . C
H14 0.5984 0.8484 0.2991 0.085 Uiso calc R 1 . . H
C15 0.7255(7) 0.7693(6) 0.2606(2) 0.0710(19) Uani d . 1 . . C
H15 0.8045 0.8027 0.2714 0.085 Uiso calc R 1 . . H
C16 0.7333(6) 0.6921(6) 0.22842(19) 0.0611(17) Uani d . 1 . . C
H16 0.8177 0.6717 0.2184 0.073 Uiso calc R 1 . . H
C21 0.3957(5) 0.2305(5) 0.19605(17) 0.0535(15) Uani d D 1 A . C
C22 0.4033(6) 0.2623(6) 0.2361(2) 0.0623(17) Uani d . 1 . . C
H22 0.4212 0.3402 0.2431 0.075 Uiso calc R 1 A . H
C23 0.3848(6) 0.1801(8) 0.2666(2) 0.082(2) Uani d . 1 A . C
H23 0.3898 0.2036 0.2937 0.099 Uiso calc R 1 . . H
C24 0.3593(7) 0.0658(8) 0.2574(3) 0.090(2) Uani d . 1 . . C
H24 0.3472 0.0106 0.2779 0.108 Uiso calc R 1 A . H
C25 0.3520(8) 0.0337(7) 0.2178(3) 0.101(3) Uani d . 1 A . C
H25 0.3341 -0.0443 0.2110 0.121 Uiso calc R 1 . . H
C26 0.3708(7) 0.1154(7) 0.1874(2) 0.081(2) Uani d . 1 . . C
H26 0.3663 0.0912 0.1604 0.097 Uiso calc R 1 A . H
C31A 0.2401(8) 0.3984(13) 0.1386(5) 0.083(2) Uani d PGDU 0.50 A 1 C
C32A 0.2293(7) 0.5189(12) 0.1321(5) 0.091(3) Uani d PGU 0.50 A 1 C
H32A 0.3042 0.5673 0.1366 0.109 Uiso calc PR 0.50 A 1 H
C33A 0.1064(10) 0.5672(9) 0.1190(4) 0.098(3) Uani d PGU 0.50 A 1 C
H33A 0.0992 0.6479 0.1147 0.117 Uiso calc PR 0.50 A 1 H
C34A -0.0056(7) 0.4950(9) 0.1124(4) 0.093(3) Uani d PGU 0.50 A 1 C
H34A -0.0878 0.5273 0.1036 0.111 Uiso calc PR 0.50 A 1 H
C35A 0.0052(8) 0.3744(9) 0.1188(4) 0.095(3) Uani d PGU 0.50 A 1 C
H35A -0.0697 0.3261 0.1143 0.115 Uiso calc PR 0.50 A 1 H
C36A 0.1281(11) 0.3261(9) 0.1319(4) 0.090(3) Uani d PGU 0.50 A 1 C
H36A 0.1353 0.2455 0.1362 0.108 Uiso calc PR 0.50 A 1 H
C31B 0.2379(7) 0.3806(13) 0.1353(5) 0.083(2) Uani d PGDU 0.50 A 2 C
C32B 0.1850(8) 0.4939(11) 0.1339(5) 0.089(2) Uani d PGU 0.50 A 2 C
H32B 0.2395 0.5577 0.1411 0.107 Uiso calc PR 0.50 A 2 H
C33B 0.0506(9) 0.5119(9) 0.1219(4) 0.094(3) Uani d PGU 0.50 A 2 C
H33B 0.0152 0.5877 0.1210 0.113 Uiso calc PR 0.50 A 2 H
C34B -0.0308(6) 0.4165(10) 0.1112(4) 0.093(3) Uani d PGU 0.50 A 2 C
H34B -0.1207 0.4286 0.1031 0.111 Uiso calc PR 0.50 A 2 H
C35B 0.0221(9) 0.3032(9) 0.1125(4) 0.097(3) Uani d PGU 0.50 A 2 C
H35B -0.0324 0.2394 0.1053 0.116 Uiso calc PR 0.50 A 2 H
C36B 0.1565(10) 0.2852(10) 0.1245(4) 0.089(3) Uani d PGU 0.50 A 2 C
H36B 0.1919 0.2094 0.1254 0.107 Uiso calc PR 0.50 A 2 H
C41 0.5127(5) 0.2824(5) 0.11169(17) 0.0594(17) Uani d D 1 A . C
C42 0.6276(7) 0.2156(5) 0.1190(2) 0.0706(19) Uani d . 1 . . C
H42 0.6549 0.2006 0.1457 0.085 Uiso calc R 1 A . H
C43 0.7034(8) 0.1701(7) 0.0876(3) 0.086(2) Uani d . 1 A . C
H43 0.7805 0.1250 0.0928 0.104 Uiso calc R 1 . . H
C44 0.6618(10) 0.1935(9) 0.0492(3) 0.106(3) Uani d . 1 . . C
H44 0.7114 0.1623 0.0280 0.128 Uiso calc R 1 A . H
C45 0.5534(10) 0.2588(9) 0.0400(2) 0.110(3) Uani d . 1 A . C
H45 0.5305 0.2747 0.0130 0.133 Uiso calc R 1 . . H
C46 0.4749(7) 0.3032(7) 0.0710(2) 0.085(2) Uani d . 1 . . C
H46 0.3972 0.3467 0.0648 0.103 Uiso calc R 1 A . H
C51A 0.7251(16) 0.839(2) 0.1278(7) 0.066(2) Uani d PGDU 0.50 B 1 C
C52A 0.6774(10) 0.9126(19) 0.1582(6) 0.073(3) Uani d PGU 0.50 B 1 C
H52A 0.5847 0.9176 0.1627 0.087 Uiso calc PR 0.50 B 1 H
C53A 0.7681(10) 0.9784(14) 0.1817(4) 0.080(3) Uani d PGU 0.50 B 1 C
H53A 0.7362 1.0275 0.2021 0.096 Uiso calc PR 0.50 B 1 H
C54A 0.9066(9) 0.9708(10) 0.1749(3) 0.081(3) Uani d PGU 0.50 B 1 C
H54A 0.9673 1.0149 0.1907 0.097 Uiso calc PR 0.50 B 1 H
C55A 0.9543(11) 0.8975(12) 0.1445(4) 0.080(3) Uani d PGU 0.50 B 1 C
H55A 1.0470 0.8924 0.1400 0.097 Uiso calc PR 0.50 B 1 H
C56A 0.8636(17) 0.8317(17) 0.1210(6) 0.071(3) Uani d PGU 0.50 B 1 C
H56A 0.8955 0.7826 0.1006 0.086 Uiso calc PR 0.50 B 1 H
C51B 0.7046(16) 0.845(2) 0.1320(7) 0.066(3) Uani d PGDU 0.50 B 2 C
C52B 0.6370(10) 0.909(2) 0.1614(7) 0.069(2) Uani d PGU 0.50 B 2 C
H52B 0.5430 0.9048 0.1629 0.083 Uiso calc PR 0.50 B 2 H
C53B 0.7100(9) 0.9800(14) 0.1885(4) 0.074(3) Uani d PGU 0.50 B 2 C
H53B 0.6648 1.0229 0.2081 0.088 Uiso calc PR 0.50 B 2 H
C54B 0.8504(8) 0.9865(10) 0.1862(3) 0.072(3) Uani d PGU 0.50 B 2 C
H54B 0.8993 1.0338 0.2043 0.086 Uiso calc PR 0.50 B 2 H
C55B 0.9180(10) 0.9222(11) 0.1569(4) 0.076(3) Uani d PGU 0.50 B 2 C
H55B 1.0120 0.9266 0.1554 0.091 Uiso calc PR 0.50 B 2 H
C56B 0.8450(16) 0.8515(16) 0.1298(5) 0.069(3) Uani d PGU 0.50 B 2 C
H56B 0.8902 0.8085 0.1101 0.083 Uiso calc PR 0.50 B 2 H
C61A 0.4372(9) 0.8134(13) 0.0816(4) 0.079(2) Uani d PGDU 0.50 B 1 C
C62A 0.3357(13) 0.7361(9) 0.0688(4) 0.085(2) Uani d PGU 0.50 B 1 C
H62A 0.3515 0.6554 0.0691 0.102 Uiso calc PR 0.50 B 1 H
C63A 0.2106(11) 0.7794(9) 0.0556(4) 0.091(3) Uani d PGU 0.50 B 1 C
H63A 0.1426 0.7277 0.0471 0.109 Uiso calc PR 0.50 B 1 H
C64A 0.1869(7) 0.8999(10) 0.0551(4) 0.095(3) Uani d PGU 0.50 B 1 C
H64A 0.1032 0.9289 0.0463 0.114 Uiso calc PR 0.50 B 1 H
C65A 0.2884(10) 0.9772(8) 0.0679(4) 0.090(3) Uani d PGU 0.50 B 1 C
H65A 0.2726 1.0579 0.0676 0.107 Uiso calc PR 0.50 B 1 H
C66A 0.4136(8) 0.9339(12) 0.0811(4) 0.086(2) Uani d PGU 0.50 B 1 C
H66A 0.4815 0.9856 0.0897 0.103 Uiso calc PR 0.50 B 1 H
C61B 0.4407(9) 0.8161(13) 0.0806(4) 0.078(2) Uani d PGDU 0.50 B 2 C
C62B 0.3158(12) 0.7594(9) 0.0783(4) 0.087(2) Uani d PGU 0.50 B 2 C
H62B 0.3087 0.6810 0.0860 0.104 Uiso calc PR 0.50 B 2 H
C63B 0.2015(9) 0.8200(10) 0.0644(4) 0.094(3) Uani d PGU 0.50 B 2 C
H63B 0.1179 0.7821 0.0628 0.113 Uiso calc PR 0.50 B 2 H
C64B 0.2121(8) 0.9372(10) 0.0528(4) 0.098(3) Uani d PGU 0.50 B 2 C
H64B 0.1356 0.9777 0.0435 0.118 Uiso calc PR 0.50 B 2 H
C65B 0.3370(10) 0.9939(9) 0.0551(4) 0.093(3) Uani d PGU 0.50 B 2 C
H65B 0.3440 1.0723 0.0474 0.111 Uiso calc PR 0.50 B 2 H
C66B 0.4512(8) 0.9333(13) 0.0691(4) 0.087(2) Uani d PGU 0.50 B 2 C
H66B 0.5348 0.9712 0.0706 0.104 Uiso calc PR 0.50 B 2 H
C71A 0.6995(16) 0.6888(16) 0.0537(4) 0.067(2) Uani d PGDU 0.50 B 1 C
C72A 0.7153(13) 0.5702(15) 0.0445(4) 0.071(2) Uani d PGU 0.50 B 1 C
H72A 0.6740 0.5134 0.0605 0.085 Uiso calc PR 0.50 B 1 H
C73A 0.7930(12) 0.5365(10) 0.0117(4) 0.077(3) Uani d PGU 0.50 B 1 C
H73A 0.8036 0.4572 0.0056 0.093 Uiso calc PR 0.50 B 1 H
C74A 0.8548(13) 0.6215(10) -0.0121(3) 0.080(3) Uani d PGU 0.50 B 1 C
H74A 0.9067 0.5990 -0.0341 0.096 Uiso calc PR 0.50 B 1 H
C75A 0.8389(15) 0.7400(9) -0.0030(4) 0.078(3) Uani d PGU 0.50 B 1 C
H75A 0.8803 0.7969 -0.0189 0.094 Uiso calc PR 0.50 B 1 H
C76A 0.7613(17) 0.7737(12) 0.0299(4) 0.072(2) Uani d PGU 0.50 B 1 C
H76A 0.7507 0.8530 0.0360 0.087 Uiso calc PR 0.50 B 1 H
C71B 0.6975(16) 0.6792(16) 0.0545(4) 0.066(2) Uani d PGDU 0.50 B 2 C
C72B 0.6775(13) 0.5604(16) 0.0463(4) 0.071(2) Uani d PGU 0.50 B 2 C
H72B 0.6206 0.5160 0.0625 0.086 Uiso calc PR 0.50 B 2 H
C73B 0.7427(12) 0.5080(11) 0.0138(4) 0.079(3) Uani d PGU 0.50 B 2 C
H73B 0.7293 0.4285 0.0083 0.094 Uiso calc PR 0.50 B 2 H
C74B 0.8278(12) 0.5743(9) -0.0104(3) 0.077(3) Uani d PGU 0.50 B 2 C
H74B 0.8713 0.5393 -0.0321 0.092 Uiso calc PR 0.50 B 2 H
C75B 0.8477(14) 0.6931(9) -0.0022(4) 0.076(3) Uani d PGU 0.50 B 2 C
H75B 0.9047 0.7375 -0.0184 0.091 Uiso calc PR 0.50 B 2 H
C76B 0.7826(17) 0.7455(11) 0.0303(4) 0.072(2) Uani d PGU 0.50 B 2 C
H76B 0.7959 0.8250 0.0358 0.086 Uiso calc PR 0.50 B 2 H

loop_
_atom_site_aniso_label
_atom_site_aniso_U_11
_atom_site_aniso_U_22
_atom_site_aniso_U_33
_atom_site_aniso_U_12
_atom_site_aniso_U_13
_atom_site_aniso_U_23
As1 0.0495(3) 0.0583(4) 0.0538(4) 0.0075(4) 0.0056(3) -0.0003(4)
Si1 0.0479(9) 0.0586(11) 0.0547(11) -0.0011(8) 0.0019(8) -0.0025(9)
Si2 0.0831(13) 0.0535(11) 0.0441(10) 0.0087(10) 0.0018(9) 0.0007(9)
O1 0.073(3) 0.059(2) 0.056(2) -0.010(2) 0.011(2) -0.012(2)
O2 0.085(3) 0.066(3) 0.042(2) 0.003(2) -0.003(2) 0.002(2)
C11 0.045(3) 0.048(3) 0.040(3) -0.002(3) 0.001(3) -0.003(3)
C12 0.050(4) 0.069(4) 0.052(4) -0.003(3) 0.003(3) -0.004(3)
C13 0.058(4) 0.077(5) 0.068(5) 0.004(4) 0.006(3) -0.014(4)
C14 0.090(5) 0.069(5) 0.053(4) -0.001(4) -0.009(4) -0.013(3)
C15 0.067(5) 0.083(5) 0.063(5) -0.010(4) -0.019(4) -0.005(4)
C16 0.050(4) 0.081(5) 0.052(4) -0.002(3) 0.005(3) 0.014(4)
C21 0.044(3) 0.055(4) 0.061(4) -0.002(3) 0.000(3) 0.000(3)
C22 0.051(4) 0.068(4) 0.068(5) -0.002(3) 0.001(3) 0.004(4)
C23 0.061(4) 0.120(7) 0.066(5) 0.005(5) 0.004(4) 0.010(5)
C24 0.085(5) 0.093(7) 0.092(7) 0.023(5) 0.025(5) 0.026(5)
C25 0.115(7) 0.056(5) 0.134(8) -0.012(5) 0.036(6) 0.011(6)
C26 0.093(5) 0.076(5) 0.074(5) -0.006(4) 0.015(4) 0.013(4)
C31A 0.051(4) 0.125(6) 0.074(5) 0.015(4) -0.007(4) 0.000(5)
C32A 0.052(4) 0.129(6) 0.091(5) 0.021(5) -0.007(5) 0.006(5)
C33A 0.052(5) 0.137(6) 0.103(5) 0.021(4) -0.008(5) 0.001(6)
C34A 0.048(4) 0.138(7) 0.092(5) 0.023(5) -0.008(4) -0.006(6)
C35A 0.050(4) 0.139(7) 0.097(5) 0.021(5) -0.006(4) -0.004(6)
C36A 0.050(4) 0.134(6) 0.087(5) 0.017(4) -0.008(4) -0.001(5)
C31B 0.052(4) 0.122(6) 0.076(5) 0.019(4) -0.007(4) 0.002(5)
C32B 0.052(4) 0.127(6) 0.087(5) 0.022(4) -0.003(5) 0.007(5)
C33B 0.049(5) 0.137(6) 0.096(5) 0.025(4) 0.000(5) 0.004(5)
C34B 0.047(4) 0.141(7) 0.090(5) 0.027(4) -0.006(4) 0.002(6)
C35B 0.050(4) 0.141(6) 0.098(6) 0.022(5) -0.009(4) -0.008(6)
C36B 0.046(4) 0.130(6) 0.092(6) 0.020(4) -0.008(5) -0.004(6)
C41 0.050(4) 0.061(4) 0.067(5) -0.013(3) -0.006(3) -0.013(3)
C42 0.064(4) 0.065(4) 0.083(5) 0.003(4) -0.003(4) -0.010(4)
C43 0.076(5) 0.086(5) 0.099(7) 0.000(4) 0.024(5) -0.020(5)
C44 0.107(7) 0.129(8) 0.085(7) -0.012(6) 0.037(6) -0.038(6)
C45 0.111(7) 0.164(9) 0.056(5) 0.005(7) 0.001(5) -0.041(6)
C46 0.077(5) 0.105(6) 0.074(5) 0.009(4) -0.015(4) -0.002(5)
C51A 0.099(5) 0.058(4) 0.042(5) 0.011(5) 0.009(5) -0.004(3)
C52A 0.101(6) 0.066(4) 0.051(5) 0.012(5) 0.008(5) -0.008(4)
C53A 0.111(6) 0.070(4) 0.059(5) 0.009(6) 0.010(6) -0.018(4)
C54A 0.110(6) 0.073(5) 0.060(6) 0.005(6) 0.001(5) -0.030(4)
C55A 0.107(6) 0.077(6) 0.057(6) 0.008(5) 0.001(5) -0.028(4)
C56A 0.100(5) 0.063(5) 0.051(6) 0.009(5) 0.002(5) -0.018(4)
C51B 0.096(5) 0.059(4) 0.042(5) 0.009(5) 0.007(5) -0.003(3)
C52B 0.097(6) 0.065(4) 0.047(5) 0.006(5) 0.008(5) -0.009(4)
C53B 0.096(6) 0.067(5) 0.058(5) 0.006(6) 0.009(6) -0.014(4)
C54B 0.093(6) 0.068(5) 0.054(5) 0.008(5) 0.007(5) -0.026(4)
C55B 0.102(5) 0.072(5) 0.053(6) 0.009(5) 0.007(5) -0.031(4)
C56B 0.099(5) 0.061(5) 0.047(6) 0.008(5) 0.006(5) -0.021(4)
C61A 0.084(4) 0.075(4) 0.079(5) 0.011(4) 0.001(4) 0.003(4)
C62A 0.085(4) 0.081(4) 0.089(5) 0.011(4) 0.005(4) -0.002(5)
C63A 0.085(4) 0.087(5) 0.101(6) 0.008(4) 0.003(5) -0.006(5)
C64A 0.085(5) 0.087(6) 0.112(6) 0.009(4) 0.002(5) 0.015(5)
C65A 0.087(5) 0.078(5) 0.103(6) 0.011(4) -0.005(5) 0.010(5)
C66A 0.089(5) 0.076(4) 0.092(6) 0.010(4) -0.004(4) 0.005(5)
C61B 0.084(4) 0.074(4) 0.078(5) 0.012(4) 0.001(4) 0.001(4)
C62B 0.080(4) 0.082(5) 0.098(5) 0.015(4) 0.007(5) 0.008(5)
C63B 0.084(4) 0.087(5) 0.112(6) 0.013(4) 0.001(4) 0.008(5)
C64B 0.094(5) 0.087(5) 0.113(6) 0.017(5) -0.002(5) 0.013(5)
C65B 0.099(5) 0.077(5) 0.102(6) 0.012(4) -0.011(5) 0.008(5)
C66B 0.093(4) 0.075(4) 0.091(6) 0.009(4) -0.006(5) 0.003(4)
C71A 0.071(4) 0.078(5) 0.051(4) 0.015(4) 0.001(3) 0.000(4)
C72A 0.077(5) 0.081(5) 0.054(4) 0.014(5) 0.006(4) -0.006(4)
C73A 0.083(6) 0.088(5) 0.061(4) 0.011(5) 0.012(4) -0.007(4)
C74A 0.091(5) 0.093(7) 0.056(4) 0.020(5) 0.017(4) -0.002(5)
C75A 0.089(5) 0.089(6) 0.056(4) 0.024(5) 0.011(4) 0.009(5)
C76A 0.082(5) 0.083(5) 0.053(4) 0.022(5) 0.010(4) 0.008(4)
C71B 0.070(4) 0.079(5) 0.049(4) 0.016(4) 0.002(3) 0.003(4)
C72B 0.077(5) 0.083(5) 0.053(4) 0.013(5) 0.006(4) -0.005(4)
C73B 0.085(6) 0.090(6) 0.062(5) 0.007(5) 0.014(5) -0.008(4)
C74B 0.088(5) 0.087(6) 0.056(5) 0.014(5) 0.016(4) -0.003(4)
C75B 0.090(5) 0.082(6) 0.056(4) 0.019(5) 0.015(3) 0.002(5)
C76B 0.081(5) 0.081(6) 0.054(4) 0.020(4) 0.012(4) 0.004(4)

loop_
_atom_type_symbol
_atom_type_description
_atom_type_scat_dispersion_real
_atom_type_scat_dispersion_imag
_atom_type_scat_source
C C 0.0033 0.0016 'International Tables Vol C Tables 4.2.6.8 and 6.1.1.4'
H H 0.0000 0.0000 'International Tables Vol C Tables 4.2.6.8 and 6.1.1.4'
As As 0.0499 2.0058 'International Tables Vol C Tables 4.2.6.8 and 6.1.1.4'
O O 0.0106 0.0060 'International Tables Vol C Tables 4.2.6.8 and 6.1.1.4'
Si Si 0.0817 0.0704 'International Tables Vol C Tables 4.2.6.8 and 6.1.1.4'

loop_
_geom_angle_atom_site_label_1
_geom_angle_atom_site_label_2
_geom_angle_atom_site_label_3
_geom_angle
_geom_angle_publ_flag
O1 As1 O2 95.12(19) yes
O1 As1 C11 94.9(2) yes
O2 As1 C11 99.2(2) yes
O1 Si1 C41 111.8(2) ?
O1 Si1 C31B 111.3(5) ?
C41 Si1 C31B 108.5(5) ?
O1 Si1 C31A 104.3(5) ?
C41 Si1 C31A 113.2(6) ?
O1 Si1 C21 107.0(2) ?
C41 Si1 C21 110.5(3) ?
C31B Si1 C21 107.7(5) ?
C31A Si1 C21 109.7(5) ?
O2 Si2 C51A 112.1(9) ?
O2 Si2 C51B 109.3(9) ?
O2 Si2 C61B 105.3(5) ?
C51A Si2 C61B 115.2(9) ?
C51B Si2 C61B 110.1(9) ?
O2 Si2 C61A 103.6(5) ?
C51A Si2 C61A 115.9(9) ?
C51B Si2 C61A 110.7(9) ?
O2 Si2 C71A 110.7(6) ?
C51A Si2 C71A 104.6(8) ?
C51B Si2 C71A 112.3(8) ?
C61B Si2 C71A 109.0(7) ?
C61A Si2 C71A 110.0(7) ?
O2 Si2 C71B 107.2(6) ?
C51A Si2 C71B 106.5(8) ?
C51B Si2 C71B 114.3(8) ?
C61B Si2 C71B 110.2(7) ?
C61A Si2 C71B 111.1(7) ?
Si1 O1 As1 134.7(2) yes
Si2 O2 As1 133.8(3) yes
C16 C11 C12 118.2(5) ?
C16 C11 As1 118.7(4) ?
C12 C11 As1 123.0(4) ?
C13 C12 C11 120.0(5) ?
C13 C12 H12 120 ?
C11 C12 H12 120 ?
C12 C13 C14 121.5(6) ?
C12 C13 H13 119.2 ?
C14 C13 H13 119.2 ?
C15 C14 C13 118.7(6) ?
C15 C14 H14 120.7 ?
C13 C14 H14 120.7 ?
C14 C15 C16 121.0(6) ?
C14 C15 H15 119.5 ?
C16 C15 H15 119.5 ?
C15 C16 C11 120.5(6) ?
C15 C16 H16 119.7 ?
C11 C16 H16 119.7 ?
C26 C21 C22 117.5(5) ?
C26 C21 Si1 121.7(5) ?
C22 C21 Si1 120.8(5) ?
C21 C22 C23 120.8(6) ?
C21 C22 H22 119.6 ?
C23 C22 H22 119.6 ?
C24 C23 C22 120.9(7) ?
C24 C23 H23 119.5 ?
C22 C23 H23 119.5 ?
C25 C24 C23 118.5(8) ?
C25 C24 H24 120.7 ?
C23 C24 H24 120.7 ?
C24 C25 C26 120.7(8) ?
C24 C25 H25 119.6 ?
C26 C25 H25 119.6 ?
C21 C26 C25 121.4(7) ?
C21 C26 H26 119.3 ?
C25 C26 H26 119.3 ?
C32A C31A C36A 120 ?
C32A C31A Si1 115.9(8) ?
C36A C31A Si1 124.1(8) ?
C31A C32A C33A 120 ?
C31A C32A H32A 120 ?
C33A C32A H32A 120 ?
C34A C33A C32A 120 ?
C34A C33A H33A 120 ?
C32A C33A H33A 120 ?
C33A C34A C35A 120 ?
C33A C34A H34A 120 ?
C35A C34A H34A 120 ?
C34A C35A C36A 120 ?
C34A C35A H35A 120 ?
C36A C35A H35A 120 ?
C35A C36A C31A 120 ?
C35A C36A H36A 120 ?
C31A C36A H36A 120 ?
C32B C31B C36B 120 ?
C32B C31B Si1 124.1(8) ?
C36B C31B Si1 115.7(8) ?
C31B C32B C33B 120 ?
C31B C32B H32B 120 ?
C33B C32B H32B 120 ?
C32B C33B C34B 120 ?
C32B C33B H33B 120 ?
C34B C33B H33B 120 ?
C35B C34B C33B 120 ?
C35B C34B H34B 120 ?
C33B C34B H34B 120 ?
C36B C35B C34B 120 ?
C36B C35B H35B 120 ?
C34B C35B H35B 120 ?
C35B C36B C31B 120 ?
C35B C36B H36B 120 ?
C31B C36B H36B 120 ?
C42 C41 C46 117.5(5) ?
C42 C41 Si1 120.8(5) ?
C46 C41 Si1 121.7(5) ?
C41 C42 C43 121.8(7) ?
C41 C42 H42 119.1 ?
C43 C42 H42 119.1 ?
C44 C43 C42 117.8(8) ?
C44 C43 H43 121.1 ?
C42 C43 H43 121.1 ?
C45 C44 C43 123.4(8) ?
C45 C44 H44 118.3 ?
C43 C44 H44 118.3 ?
C44 C45 C46 119.6(8) ?
C44 C45 H45 120.2 ?
C46 C45 H45 120.2 ?
C45 C46 C41 119.8(7) ?
C45 C46 H46 120.1 ?
C41 C46 H46 120.1 ?
C52A C51A C56A 120 ?
C52A C51A Si2 119.3(10) ?
C56A C51A Si2 120.5(10) ?
C51A C52A C53A 120 ?
C51A C52A H52A 120 ?
C53A C52A H52A 120 ?
C54A C53A C52A 120 ?
C54A C53A H53A 120 ?
C52A C53A H53A 120 ?
C53A C54A C55A 120 ?
C53A C54A H54A 120 ?
C55A C54A H54A 120 ?
C56A C55A C54A 120 ?
C56A C55A H55A 120 ?
C54A C55A H55A 120 ?
C55A C56A C51A 120 ?
C55A C56A H56A 120 ?
C51A C56A H56A 120 ?
C52B C51B C56B 120 ?
C52B C51B Si2 118.0(10) ?
C56B C51B Si2 121.8(10) ?
C51B C52B C53B 120 ?
C51B C52B H52B 120 ?
C53B C52B H52B 120 ?
C54B C53B C52B 120 ?
C54B C53B H53B 120 ?
C52B C53B H53B 120 ?
C53B C54B C55B 120 ?
C53B C54B H54B 120 ?
C55B C54B H54B 120 ?
C54B C55B C56B 120 ?
C54B C55B H55B 120 ?
C56B C55B H55B 120 ?
C55B C56B C51B 120 ?
C55B C56B H56B 120 ?
C51B C56B H56B 120 ?
C62A C61A C66A 120 ?
C62A C61A Si2 115.3(8) ?
C66A C61A Si2 124.7(8) ?
C61A C62A C63A 120 ?
C61A C62A H62A 120 ?
C63A C62A H62A 120 ?
C62A C63A C64A 120 ?
C62A C63A H63A 120 ?
C64A C63A H63A 120 ?
C65A C64A C63A 120 ?
C65A C64A H64A 120 ?
C63A C64A H64A 120 ?
C66A C65A C64A 120 ?
C66A C65A H65A 120 ?
C64A C65A H65A 120 ?
C65A C66A C61A 120 ?
C65A C66A H66A 120 ?
C61A C66A H66A 120 ?
C62B C61B C66B 120 ?
C62B C61B Si2 123.3(8) ?
C66B C61B Si2 116.7(8) ?
C63B C62B C61B 120 ?
C63B C62B H62B 120 ?
C61B C62B H62B 120 ?
C64B C63B C62B 120 ?
C64B C63B H63B 120 ?
C62B C63B H63B 120 ?
C63B C64B C65B 120 ?
C63B C64B H64B 120 ?
C65B C64B H64B 120 ?
C66B C65B C64B 120 ?
C66B C65B H65B 120 ?
C64B C65B H65B 120 ?
C65B C66B C61B 120 ?
C65B C66B H66B 120 ?
C61B C66B H66B 120 ?
C72A C71A C76A 120 ?
C72A C71A Si2 122.6(10) ?
C76A C71A Si2 117.3(10) ?
C73A C72A C71A 120 ?
C73A C72A H72A 120 ?
C71A C72A H72A 120 ?
C74A C73A C72A 120 ?
C74A C73A H73A 120 ?
C72A C73A H73A 120 ?
C75A C74A C73A 120 ?
C75A C74A H74A 120 ?
C73A C74A H74A 120 ?
C74A C75A C76A 120 ?
C74A C75A H75A 120 ?
C76A C75A H75A 120 ?
C75A C76A C71A 120 ?
C75A C76A H76A 120 ?
C71A C76A H76A 120 ?
C72B C71B C76B 120 ?
C72B C71B Si2 116.4(10) ?
C76B C71B Si2 123.6(10) ?
C73B C72B C71B 120 ?
C73B C72B H72B 120 ?
C71B C72B H72B 120 ?
C72B C73B C74B 120 ?
C72B C73B H73B 120 ?
C74B C73B H73B 120 ?
C73B C74B C75B 120 ?
C73B C74B H74B 120 ?
C75B C74B H74B 120 ?
C74B C75B C76B 120 ?
C74B C75B H75B 120 ?
C76B C75B H75B 120 ?
C75B C76B C71B 120 ?
C75B C76B H76B 120 ?
C71B C76B H76B 120 ?

loop_
_geom_bond_atom_site_label_1
_geom_bond_atom_site_label_2
_geom_bond_distance
_geom_bond_publ_flag
As1 O1 1.759(4) yes
As1 O2 1.786(4) yes
As1 C11 1.932(5) yes
Si1 O1 1.635(4) yes
Si1 C41 1.872(4) ?
Si1 C31B 1.880(4) ?
Si1 C31A 1.885(4) ?
Si1 C21 1.877(4) ?
Si2 O2 1.638(4) yes
Si2 C51A 1.882(4) ?
Si2 C51B 1.877(4) ?
Si2 C61B 1.893(4) ?
Si2 C61A 1.899(4) ?
Si2 C71A 1.889(4) ?
Si2 C71B 1.894(4) ?
C11 C16 1.388(7) ?
C11 C12 1.397(7) ?
C12 C13 1.368(8) ?
C12 H12 0.93 ?
C13 C14 1.378(8) ?
C13 H13 0.93 ?
C14 C15 1.369(8) ?
C14 H14 0.93 ?
C15 C16 1.379(8) ?
C15 H15 0.93 ?
C16 H16 0.93 ?
C21 C26 1.360(8) ?
C21 C22 1.367(8) ?
C22 C23 1.383(9) ?
C22 H22 0.93 ?
C23 C24 1.356(10) ?
C23 H23 0.93 ?
C24 C25 1.352(11) ?
C24 H24 0.93 ?
C25 C26 1.380(10) ?
C25 H25 0.93 ?
C26 H26 0.93 ?
C31A C32A 1.39 ?
C31A C36A 1.39 ?
C32A C33A 1.39 ?
C32A H32A 0.93 ?
C33A C34A 1.39 ?
C33A H33A 0.93 ?
C34A C35A 1.39 ?
C34A H34A 0.93 ?
C35A C36A 1.39 ?
C35A H35A 0.93 ?
C36A H36A 0.93 ?
C31B C32B 1.39 ?
C31B C36B 1.39 ?
C32B C33B 1.39 ?
C32B H32B 0.93 ?
C33B C34B 1.39 ?
C33B H33B 0.93 ?
C34B C35B 1.39 ?
C34B H34B 0.93 ?
C35B C36B 1.39 ?
C35B H35B 0.93 ?
C36B H36B 0.93 ?
C41 C42 1.381(8) ?
C41 C46 1.401(8) ?
C42 C43 1.387(9) ?
C42 H42 0.93 ?
C43 C44 1.344(10) ?
C43 H43 0.93 ?
C44 C45 1.331(11) ?
C44 H44 0.93 ?
C45 C46 1.386(10) ?
C45 H45 0.93 ?
C46 H46 0.93 ?
C51A C52A 1.39 ?
C51A C56A 1.39 ?
C52A C53A 1.39 ?
C52A H52A 0.93 ?
C53A C54A 1.39 ?
C53A H53A 0.93 ?
C54A C55A 1.39 ?
C54A H54A 0.93 ?
C55A C56A 1.39 ?
C55A H55A 0.93 ?
C56A H56A 0.93 ?
C51B C52B 1.39 ?
C51B C56B 1.39 ?
C52B C53B 1.39 ?
C52B H52B 0.93 ?
C53B C54B 1.39 ?
C53B H53B 0.93 ?
C54B C55B 1.39 ?
C54B H54B 0.93 ?
C55B C56B 1.39 ?
C55B H55B 0.93 ?
C56B H56B 0.93 ?
C61A C62A 1.39 ?
C61A C66A 1.39 ?
C62A C63A 1.39 ?
C62A H62A 0.93 ?
C63A C64A 1.39 ?
C63A H63A 0.93 ?
C64A C65A 1.39 ?
C64A H64A 0.93 ?
C65A C66A 1.39 ?
C65A H65A 0.93 ?
C66A H66A 0.93 ?
C61B C62B 1.39 ?
C61B C66B 1.39 ?
C62B C63B 1.39 ?
C62B H62B 0.93 ?
C63B C64B 1.39 ?
C63B H63B 0.93 ?
C64B C65B 1.39 ?
C64B H64B 0.93 ?
C65B C66B 1.39 ?
C65B H65B 0.93 ?
C66B H66B 0.93 ?
C71A C72A 1.39 ?
C71A C76A 1.39 ?
C72A C73A 1.39 ?
C72A H72A 0.93 ?
C73A C74A 1.39 ?
C73A H73A 0.93 ?
C74A C75A 1.39 ?
C74A H74A 0.93 ?
C75A C76A 1.39 ?
C75A H75A 0.93 ?
C76A H76A 0.93 ?
C71B C72B 1.39 ?
C71B C76B 1.39 ?
C72B C73B 1.39 ?
C72B H72B 0.93 ?
C73B C74B 1.39 ?
C73B H73B 0.93 ?
C74B C75B 1.39 ?
C74B H74B 0.93 ?
C75B C76B 1.39 ?
C75B H75B 0.93 ?
C76B H76B 0.93 ?

loop_
_geom_torsion_atom_site_label_1
_geom_torsion_atom_site_label_2
_geom_torsion_atom_site_label_3
_geom_torsion_atom_site_label_4
_geom_torsion
C41 Si1 O1 As1 4.0(5)
C31B Si1 O1 As1 -117.4(6)
C31A Si1 O1 As1 -118.6(6)
C21 Si1 O1 As1 125.2(3)
O2 As1 O1 Si1 82.7(4)
C11 As1 O1 Si1 -177.6(4)
C51A Si2 O2 As1 -34.6(8)
C51B Si2 O2 As1 -42.4(8)
C61B Si2 O2 As1 -160.6(5)
C61A Si2 O2 As1 -160.4(5)
C71A Si2 O2 As1 81.8(7)
C71B Si2 O2 As1 82.0(6)
O1 As1 O2 Si2 176.3(3)
C11 As1 O2 Si2 80.5(4)
O1 As1 C11 C16 150.3(4)
O2 As1 C11 C16 -113.7(4)
O1 As1 C11 C12 -29.0(5)
O2 As1 C11 C12 67.0(5)
C16 C11 C12 C13 2.0(9)
As1 C11 C12 C13 -178.7(5)
C11 C12 C13 C14 -1.1(10)
C12 C13 C14 C15 0.8(10)
C13 C14 C15 C16 -1.4(10)
C14 C15 C16 C11 2.4(10)
C12 C11 C16 C15 -2.6(9)
As1 C11 C16 C15 178.0(5)
O1 Si1 C21 C26 -162.8(5)
C41 Si1 C21 C26 -40.8(6)
C31B Si1 C21 C26 77.5(7)
C31A Si1 C21 C26 84.6(7)
O1 Si1 C21 C22 19.4(5)
C41 Si1 C21 C22 141.3(5)
C31B Si1 C21 C22 -100.4(7)
C31A Si1 C21 C22 -93.2(7)
C26 C21 C22 C23 -0.7(9)
Si1 C21 C22 C23 177.2(5)
C21 C22 C23 C24 0.4(10)
C22 C23 C24 C25 -0.2(11)
C23 C24 C25 C26 0.4(12)
C22 C21 C26 C25 0.8(10)
Si1 C21 C26 C25 -177.1(5)
C24 C25 C26 C21 -0.7(12)
O1 Si1 C31A C32A 23.6(7)
C41 Si1 C31A C32A -98.2(7)
C31B Si1 C31A C32A -147(8)
C21 Si1 C31A C32A 137.9(6)
O1 Si1 C31A C36A -158.2(7)
C41 Si1 C31A C36A 80.1(9)
C31B Si1 C31A C36A 31(7)
C21 Si1 C31A C36A -43.9(10)
C36A C31A C32A C33A 0.0
Si1 C31A C32A C33A 178.3(11)
C31A C32A C33A C34A 0.0
C32A C33A C34A C35A 0.0
C33A C34A C35A C36A 0.0
C34A C35A C36A C31A 0.0
C32A C31A C36A C35A 0.0
Si1 C31A C36A C35A -178.1(12)
O1 Si1 C31B C32B 7.4(9)
C41 Si1 C31B C32B -116.0(8)
C31A Si1 C31B C32B 17(7)
C21 Si1 C31B C32B 124.4(7)
O1 Si1 C31B C36B -167.8(6)
C41 Si1 C31B C36B 68.8(7)
C31A Si1 C31B C36B -158(8)
C21 Si1 C31B C36B -50.9(8)
C36B C31B C32B C33B 0.0
Si1 C31B C32B C33B -175.1(12)
C31B C32B C33B C34B 0.0
C32B C33B C34B C35B 0.0
C33B C34B C35B C36B 0.0
C34B C35B C36B C31B 0.0
C32B C31B C36B C35B 0.0
Si1 C31B C36B C35B 175.5(11)
O1 Si1 C41 C42 76.8(5)
C31B Si1 C41 C42 -160.2(7)
C31A Si1 C41 C42 -165.7(7)
C21 Si1 C41 C42 -42.3(6)
O1 Si1 C41 C46 -102.7(5)
C31B Si1 C41 C46 20.3(8)
C31A Si1 C41 C46 14.8(8)
C21 Si1 C41 C46 138.2(5)
C46 C41 C42 C43 -0.1(10)
Si1 C41 C42 C43 -179.6(5)
C41 C42 C43 C44 0.2(11)
C42 C43 C44 C45 0.9(13)
C43 C44 C45 C46 -2.2(15)
C44 C45 C46 C41 2.2(13)
C42 C41 C46 C45 -1.1(10)
Si1 C41 C46 C45 178.4(6)
O2 Si2 C51A C52A -73.7(11)
C51B Si2 C51A C52A -4(13)
C61B Si2 C51A C52A 46.7(14)
C61A Si2 C51A C52A 45.0(14)
C71A Si2 C51A C52A 166.3(10)
C71B Si2 C51A C52A 169.3(10)
O2 Si2 C51A C56A 101.3(10)
C51B Si2 C51A C56A 171(15)
C61B Si2 C51A C56A -138.3(10)
C61A Si2 C51A C56A -140.0(10)
C71A Si2 C51A C56A -18.7(14)
C71B Si2 C51A C56A -15.7(15)
C56A C51A C52A C53A 0.0
Si2 C51A C52A C53A 175.0(18)
C51A C52A C53A C54A 0.0
C52A C53A C54A C55A 0.0
C53A C54A C55A C56A 0.0
C54A C55A C56A C51A 0.0
C52A C51A C56A C55A 0.0
Si2 C51A C56A C55A -175.0(18)
O2 Si2 C51B C52B -70.1(11)
C51A Si2 C51B C52B 177(14)
C61B Si2 C51B C52B 45.1(12)
C61A Si2 C51B C52B 43.4(13)
C71A Si2 C51B C52B 166.7(9)
C71B Si2 C51B C52B 169.8(9)
O2 Si2 C51B C56B 104.9(11)
C51A Si2 C51B C56B -8(13)
C61B Si2 C51B C56B -139.9(11)
C61A Si2 C51B C56B -141.6(11)
C71A Si2 C51B C56B -18.3(16)
C71B Si2 C51B C56B -15.2(17)
C56B C51B C52B C53B 0.0
Si2 C51B C52B C53B 175.1(18)
C51B C52B C53B C54B 0.0
C52B C53B C54B C55B 0.0
C53B C54B C55B C56B 0.0
C54B C55B C56B C51B 0.0
C52B C51B C56B C55B 0.0
Si2 C51B C56B C55B -174.9(19)
O2 Si2 C61A C62A -42.8(7)
C51A Si2 C61A C62A -166.1(10)
C51B Si2 C61A C62A -159.8(10)
C61B Si2 C61A C62A 13E1(3)
C71A Si2 C61A C62A 75.6(9)
C71B Si2 C61A C62A 72.1(9)
O2 Si2 C61A C66A 136.9(7)
C51A Si2 C61A C66A 13.5(13)
C51B Si2 C61A C66A 19.8(12)
C61B Si2 C61A C66A -5E1(3)
C71A Si2 C61A C66A -104.8(10)
C71B Si2 C61A C66A -108.3(10)
C66A C61A C62A C63A 0.0
Si2 C61A C62A C63A 179.6(9)
C61A C62A C63A C64A 0.0
C62A C63A C64A C65A 0.0
C63A C64A C65A C66A 0.0
C64A C65A C66A C61A 0.0
C62A C61A C66A C65A 0.0
Si2 C61A C66A C65A -179.6(10)
O2 Si2 C61B C62B -22.0(8)
C51A Si2 C61B C62B -146.1(10)
C51B Si2 C61B C62B -139.7(10)
C61A Si2 C61B C62B -3E1(3)
C71A Si2 C61B C62B 96.7(9)
C71B Si2 C61B C62B 93.3(10)
O2 Si2 C61B C66B 158.0(6)
C51A Si2 C61B C66B 33.9(11)
C51B Si2 C61B C66B 40.3(11)
C61A Si2 C61B C66B 15E1(3)
C71A Si2 C61B C66B -83.2(9)
C71B Si2 C61B C66B -86.7(9)
C66B C61B C62B C63B 0.0
Si2 C61B C62B C63B -180.0(10)
C61B C62B C63B C64B 0.0
C62B C63B C64B C65B 0.0
C63B C64B C65B C66B 0.0
C64B C65B C66B C61B 0.0
C62B C61B C66B C65B 0.0
Si2 C61B C66B C65B 180.0(10)
O2 Si2 C71A C72A 4.2(10)
C51A Si2 C71A C72A 125.2(12)
C51B Si2 C71A C72A 126.6(13)
C61B Si2 C71A C72A -111.1(9)
C61A Si2 C71A C72A -109.7(10)
C71B Si2 C71A C72A 1(17)
O2 Si2 C71A C76A -173.0(6)
C51A Si2 C71A C76A -52.1(12)
C51B Si2 C71A C76A -50.6(13)
C61B Si2 C71A C76A 71.6(9)
C61A Si2 C71A C76A 73.1(9)
C71B Si2 C71A C76A -177(18)
C76A C71A C72A C73A 0.0
Si2 C71A C72A C73A -177.2(12)
C71A C72A C73A C74A 0.0
C72A C73A C74A C75A 0.0
C73A C74A C75A C76A 0.0
C74A C75A C76A C71A 0.0
C72A C71A C76A C75A 0.0
Si2 C71A C76A C75A 177.4(12)
O2 Si2 C71B C72B 17.0(9)
C51A Si2 C71B C72B 137.3(12)
C51B Si2 C71B C72B 138.3(12)
C61B Si2 C71B C72B -97.1(9)
C61A Si2 C71B C72B -95.6(9)
C71A Si2 C71B C72B -166(18)
O2 Si2 C71B C76B -163.6(7)
C51A Si2 C71B C76B -43.3(13)
C51B Si2 C71B C76B -42.3(14)
C61B Si2 C71B C76B 82.3(10)
C61A Si2 C71B C76B 83.8(10)
C71A Si2 C71B C76B 13(17)
C76B C71B C72B C73B 0.0
Si2 C71B C72B C73B 179.4(11)
C71B C72B C73B C74B 0.0
C72B C73B C74B C75B 0.0
C73B C74B C75B C76B 0.0
C74B C75B C76B C71B 0.0
C72B C71B C76B C75B 0.0
Si2 C71B C76B C75B -179.4(12)
